data_1542550
loop_
_publ_author_name
'Deliomeroglu, Murat K.'
'Lynch, Vincent M.'
'Sessler, Jonathan L.'

_publ_section_title
;
 Non-cyclic formylated dipyrromethanes as phosphate anion receptors
;
_journal_issue 6
_journal_name_full 'Chem. Sci.'
_journal_page_first 3843
_journal_paper_doi 10.1039/C6SC00015K
_journal_volume 7
_journal_year 2016
_chemical_formula_moiety '2 C17 H15 N2 O2, Fe, 2 C3 H7 N O'
_chemical_formula_sum 'C40 H44 Fe N6 O6'
_chemical_formula_weight 760.66
_chemical_name_systematic
;
 ?
;
_space_group_crystal_system monoclinic
_space_group_IT_number 14
_space_group_name_Hall '-P 2ybc'
_space_group_name_H-M_alt 'P 1 21/c 1'
_symmetry_space_group_name_Hall '-P 2ybc'
_symmetry_space_group_name_H-M 'P 1 21/c 1'
_atom_sites_solution_hydrogens mixed
_audit_creation_method SHELXL-2013
_audit_update_record
;
2015-12-28 deposited with the CCDC.
2016-02-23 downloaded from the CCDC.
;
_cell_angle_alpha 90
_cell_angle_beta 93.531(4)
_cell_angle_gamma 90
_cell_formula_units_Z 4
_cell_length_a 12.5879(6)
_cell_length_b 20.8699(10)
_cell_length_c 13.6448(8)
_cell_measurement_reflns_used 5962
_cell_measurement_temperature 133(2)
_cell_measurement_theta_max 19.7
_cell_measurement_theta_min 2.4
_cell_volume 3577.8(3)
_computing_cell_refinement 'Apex II release 2010, Bruker AXS, Inc.'
_computing_data_collection 'Apex II release 2010, Bruker AXS, Inc.'
_computing_data_reduction 'Apex II release 2010, Bruker AXS, Inc.'
_computing_molecular_graphics 'XP SHELXTL/PC, Siemens Analytical'
_computing_publication_material 'XL SHELXTL/PC, Siemens Analytical'
_computing_structure_refinement 'Shelxl-2013, Sheldrick, G. M.'
_computing_structure_solution
;

SUPERFLIP.  Palatinus, L. and Chapuis, G., J. Appl. Cryst. 40, 786-790.
;
_diffrn_ambient_temperature 133(2)
_diffrn_measured_fraction_theta_full 0.998
_diffrn_measured_fraction_theta_max 0.992
_diffrn_measurement_device_type 'Nonius Kappa CCD with Bruker Apex II detector'
_diffrn_measurement_method '\f and \w-scans'
_diffrn_radiation_type MoK\a
_diffrn_radiation_wavelength 0.71073
_diffrn_reflns_av_R_equivalents 0.1341
_diffrn_reflns_av_unetI/netI 0.0799
_diffrn_reflns_Laue_measured_fraction_full 0.998
_diffrn_reflns_Laue_measured_fraction_max 0.992
_diffrn_reflns_limit_h_max 16
_diffrn_reflns_limit_h_min -16
_diffrn_reflns_limit_k_max 27
_diffrn_reflns_limit_k_min -27
_diffrn_reflns_limit_l_max 17
_diffrn_reflns_limit_l_min -17
_diffrn_reflns_number 87367
_diffrn_reflns_point_group_measured_fraction_full 0.998
_diffrn_reflns_point_group_measured_fraction_max 0.992
_diffrn_reflns_theta_full 25.242
_diffrn_reflns_theta_max 27.595
_diffrn_reflns_theta_min 1.621
_diffrn_source 'sealed tube'
_exptl_absorpt_coefficient_mu 0.480
_exptl_absorpt_correction_T_max 1.00
_exptl_absorpt_correction_T_min 0.867
_exptl_absorpt_correction_type multi-scan
_exptl_absorpt_process_details
;
SADABS.
;
_exptl_crystal_colour yellow
_exptl_crystal_density_diffrn 1.412
_exptl_crystal_description prisms
_exptl_crystal_F_000 1600
_exptl_crystal_recrystallization_method 'Re-crystallisation from solvent: N,N-dimethylformamide'
_exptl_crystal_size_max 0.27
_exptl_crystal_size_mid 0.20
_exptl_crystal_size_min 0.09
_refine_diff_density_max 0.382
_refine_diff_density_min -0.331
_refine_diff_density_rms 0.074
_refine_ls_extinction_method none
_refine_ls_goodness_of_fit_ref 1.013
_refine_ls_hydrogen_treatment mixed
_refine_ls_matrix_type full
_refine_ls_number_parameters 500
_refine_ls_number_reflns 8232
_refine_ls_number_restraints 0
_refine_ls_restrained_S_all 1.013
_refine_ls_R_factor_all 0.1007
_refine_ls_R_factor_gt 0.0471
_refine_ls_shift/su_max 0.000
_refine_ls_shift/su_mean 0.000
_refine_ls_structure_factor_coef Fsqd
_refine_ls_weighting_details 'w=1/[\s^2^(Fo^2^)+(0.0331P)^2^+2.7996P] where P=(Fo^2^+2Fc^2^)/3'
_refine_ls_weighting_scheme calc
_refine_ls_wR_factor_gt 0.0897
_refine_ls_wR_factor_ref 0.1109
_reflns_Friedel_coverage 0.000
_reflns_number_gt 5241
_reflns_number_total 8232
_reflns_threshold_expression 'I > 2\s(I)'
_cod_data_source_file c6sc00015k2.cif
_cod_data_source_block shelx
_cod_depositor_comments 'Adding full bibliography for 1542550--1542554.cif.'
_cod_database_code 1542550
_shelx_space_group_comment
;
The symmetry employed for this shelxl refinement is uniquely defined
by the following loop, which should always be used as a source of
symmetry information in preference to the above space-group names.
They are only intended as comments.
;
_shelxl_version_number 2013-4

loop_
_space_group_symop_operation_xyz
'x, y, z'
'-x, y+1/2, -z+1/2'
'-x, -y, -z'
'x, -y-1/2, z-1/2'

loop_
_atom_site_label
_atom_site_type_symbol
_atom_site_fract_x
_atom_site_fract_y
_atom_site_fract_z
_atom_site_U_iso_or_equiv
_atom_site_adp_type
_atom_site_occupancy
_atom_site_site_symmetry_order
_atom_site_calc_flag
_atom_site_refinement_flags_posn
_atom_site_refinement_flags_adp
C1 C -0.1888(2) 0.60162(13) 0.0476(2) 0.0246(6) Uani 1 1 d . .
C2 C -0.1171(2) 0.55221(14) 0.0380(2) 0.0326(7) Uani 1 1 d . .
H2 H -0.1226 0.5190 -0.0097 0.039 Uiso 1 1 calc R U
C3 C -0.0352(2) 0.55967(13) 0.1105(2) 0.0294(7) Uani 1 1 d . .
H3 H 0.0244 0.5321 0.1219 0.035 Uiso 1 1 calc R U
C4 C -0.0563(2) 0.61412(12) 0.16279(19) 0.0188(6) Uani 1 1 d . .
C5 C 0.00834(19) 0.64498(12) 0.24742(19) 0.0179(5) Uani 1 1 d . .
C6 C -0.06479(19) 0.67753(12) 0.31619(18) 0.0180(5) Uani 1 1 d . .
C7 C -0.0562(2) 0.73531(13) 0.3655(2) 0.0242(6) Uani 1 1 d . .
H7 H -0.0006 0.7658 0.3611 0.029 Uiso 1 1 calc R U
C8 C -0.1436(2) 0.74080(14) 0.4229(2) 0.0272(6) Uani 1 1 d . .
H8 H -0.1585 0.7759 0.4643 0.033 Uiso 1 1 calc R U
C9 C -0.20433(19) 0.68644(13) 0.40908(18) 0.0220(6) Uani 1 1 d . .
C10 C -0.2902(2) 0.61205(14) -0.0035(2) 0.0302(7) Uani 1 1 d . .
H10 H -0.3079 0.5857 -0.0589 0.036 Uiso 1 1 calc R U
C11 C -0.3027(2) 0.66896(15) 0.4477(2) 0.0287(7) Uani 1 1 d . .
H11 H -0.3315 0.6973 0.4938 0.034 Uiso 1 1 calc R U
C12 C 0.0699(2) 0.59266(12) 0.3074(2) 0.0255(6) Uani 1 1 d . .
H12A H 0.1083 0.6122 0.3644 0.038 Uiso 1 1 calc R U
H12B H 0.1208 0.5719 0.2661 0.038 Uiso 1 1 calc R U
H12C H 0.0197 0.5607 0.3296 0.038 Uiso 1 1 calc R U
C13 C 0.08322(19) 0.69517(11) 0.20862(19) 0.0176(5) Uani 1 1 d . .
C14 C 0.0666(2) 0.73087(12) 0.1203(2) 0.0207(6) Uani 1 1 d . .
H14 H 0.0103 0.7246 0.0716 0.025 Uiso 1 1 calc R U
C15 C 0.1485(2) 0.77746(12) 0.1171(2) 0.0245(6) Uani 1 1 d . .
H15 H 0.1564 0.8079 0.0663 0.029 Uiso 1 1 calc R U
C16 C 0.2163(2) 0.77052(12) 0.2028(2) 0.0240(6) Uani 1 1 d . .
H16 H 0.2779 0.7954 0.2196 0.029 Uiso 1 1 calc R U
C17 C 0.1765(2) 0.72005(12) 0.2595(2) 0.0204(6) Uani 1 1 d . .
H17 H 0.2068 0.7053 0.3209 0.024 Uiso 1 1 calc R U
C18 C 0.6524(2) 0.50642(12) 0.2025(2) 0.0229(6) Uani 1 1 d . .
C19 C 0.5845(2) 0.48037(13) 0.1303(2) 0.0274(6) Uani 1 1 d . .
H19 H 0.5971 0.4429 0.0934 0.033 Uiso 1 1 calc R U
C20 C 0.4939(2) 0.51881(13) 0.1212(2) 0.0254(6) Uani 1 1 d . .
H20 H 0.4336 0.5122 0.0770 0.031 Uiso 1 1 calc R U
C21 C 0.5074(2) 0.56813(12) 0.18776(19) 0.0178(5) Uani 1 1 d . .
C22 C 0.42904(19) 0.61954(11) 0.21669(19) 0.0174(5) Uani 1 1 d . .
C23 C 0.48610(19) 0.68145(12) 0.24467(18) 0.0182(5) Uani 1 1 d . .
C24 C 0.4633(2) 0.72648(13) 0.3147(2) 0.0242(6) Uani 1 1 d . .
H24 H 0.4053 0.7248 0.3559 0.029 Uiso 1 1 calc R U
C25 C 0.5395(2) 0.77449(13) 0.3146(2) 0.0258(6) Uani 1 1 d . .
H25 H 0.5429 0.8114 0.3553 0.031 Uiso 1 1 calc R U
C26 C 0.6098(2) 0.75869(12) 0.2443(2) 0.0226(6) Uani 1 1 d . .
C27 C 0.7569(2) 0.48674(14) 0.2362(2) 0.0294(7) Uani 1 1 d . .
H27 H 0.7835 0.4484 0.2091 0.035 Uiso 1 1 calc R U
C28 C 0.7077(2) 0.78818(13) 0.2216(2) 0.0268(6) Uani 1 1 d . .
H28 H 0.7249 0.8280 0.2523 0.032 Uiso 1 1 calc R U
C29 C 0.3752(2) 0.59362(12) 0.30677(19) 0.0203(6) Uani 1 1 d . .
H29A H 0.3438 0.5516 0.2912 0.030 Uiso 1 1 calc R U
H29B H 0.3192 0.6233 0.3245 0.030 Uiso 1 1 calc R U
H29C H 0.4283 0.5894 0.3620 0.030 Uiso 1 1 calc R U
C30 C 0.34789(19) 0.63077(11) 0.13078(18) 0.0163(5) Uani 1 1 d . .
C31 C 0.25518(19) 0.59288(12) 0.10626(19) 0.0177(5) Uani 1 1 d . .
H31 H 0.2314 0.5573 0.1425 0.021 Uiso 1 1 calc R U
C32 C 0.2051(2) 0.61780(12) 0.01839(19) 0.0218(6) Uani 1 1 d . .
H32 H 0.1414 0.6021 -0.0140 0.026 Uiso 1 1 calc R U
C33 C 0.2665(2) 0.67017(12) -0.01276(19) 0.0220(6) Uani 1 1 d . .
H33 H 0.2513 0.6955 -0.0697 0.026 Uiso 1 1 calc R U
C34 C 0.35458(19) 0.67789(12) 0.05638(18) 0.0184(5) Uani 1 1 d . .
H34 H 0.4089 0.7093 0.0533 0.022 Uiso 1 1 calc R U
C35 C 0.3189(3) 0.94082(15) 0.0434(2) 0.0332(7) Uani 1 1 d . .
H35 H 0.3165 0.9861 0.0508 0.040 Uiso 1 1 calc R U
C36 C 0.4212(2) 0.84329(13) 0.0637(2) 0.0348(7) Uani 1 1 d . .
H36A H 0.3550 0.8251 0.0339 0.052 Uiso 1 1 calc R U
H36B H 0.4362 0.8246 0.1289 0.052 Uiso 1 1 calc R U
H36C H 0.4799 0.8337 0.0221 0.052 Uiso 1 1 calc R U
C37 C 0.5014(3) 0.94689(18) 0.1130(3) 0.0524(10) Uani 1 1 d . .
H37A H 0.4850 0.9928 0.1131 0.079 Uiso 1 1 calc R U
H37B H 0.5621 0.9391 0.0730 0.079 Uiso 1 1 calc R U
H37C H 0.5190 0.9326 0.1805 0.079 Uiso 1 1 calc R U
C38 C 0.8149(3) 0.95065(14) 0.1793(3) 0.0389(8) Uani 1 1 d . .
H38 H 0.7780 0.9717 0.1257 0.047 Uiso 1 1 calc R U
C39 C 0.9653(3) 0.88800(18) 0.2389(3) 0.0541(10) Uani 1 1 d . .
H39A H 0.9295 0.8916 0.3005 0.081 Uiso 1 1 calc R U
H39B H 1.0370 0.9063 0.2477 0.081 Uiso 1 1 calc R U
H39C H 0.9703 0.8428 0.2205 0.081 Uiso 1 1 calc R U
C40 C 0.9506(3) 0.92327(17) 0.0676(3) 0.0497(9) Uani 1 1 d . .
H40A H 0.9069 0.9506 0.0227 0.075 Uiso 1 1 calc R U
H40B H 0.9521 0.8796 0.0411 0.075 Uiso 1 1 calc R U
H40C H 1.0232 0.9403 0.0744 0.075 Uiso 1 1 calc R U
N1 N -0.14971(17) 0.63894(11) 0.12512(16) 0.0184(5) Uani 1 1 d . .
N2 N -0.15474(17) 0.64823(11) 0.34344(16) 0.0196(5) Uani 1 1 d . .
N3 N 0.60404(17) 0.56030(10) 0.23660(17) 0.0199(5) Uani 1 1 d . .
N4 N 0.57513(17) 0.70152(10) 0.20216(17) 0.0192(5) Uani 1 1 d . .
N5 N 0.40991(18) 0.91179(11) 0.07258(17) 0.0282(6) Uani 1 1 d . .
N6 N 0.90558(19) 0.92219(11) 0.16301(19) 0.0297(6) Uani 1 1 d . .
O1 O -0.35588(16) 0.65201(10) 0.01816(14) 0.0334(5) Uani 1 1 d . .
O2 O -0.35336(15) 0.62009(10) 0.42614(15) 0.0338(5) Uani 1 1 d . .
O3 O 0.81526(15) 0.51482(9) 0.29694(15) 0.0311(5) Uani 1 1 d . .
O4 O 0.77156(15) 0.76626(9) 0.16569(15) 0.0297(5) Uani 1 1 d . .
O5 O 0.23873(18) 0.91482(11) 0.00818(16) 0.0435(6) Uani 1 1 d . .
O6 O 0.77412(19) 0.95189(10) 0.26033(19) 0.0509(7) Uani 1 1 d . .
Fe1 Fe 0.21284(3) 0.68721(2) 0.12347(3) 0.01656(10) Uani 1 1 d . .
H2N H -0.174(2) 0.6096(13) 0.3268(19) 0.016(7) Uiso 1 1 d . .
H4N H 0.602(2) 0.6826(14) 0.151(2) 0.032(8) Uiso 1 1 d . .
H3N H 0.630(2) 0.5824(13) 0.288(2) 0.028(8) Uiso 1 1 d . .
H1N H -0.179(2) 0.6744(14) 0.143(2) 0.032(9) Uiso 1 1 d . .

loop_
_atom_site_aniso_label
_atom_site_aniso_U_11
_atom_site_aniso_U_22
_atom_site_aniso_U_33
_atom_site_aniso_U_23
_atom_site_aniso_U_13
_atom_site_aniso_U_12
C1 0.0298(16) 0.0260(15) 0.0187(14) -0.0060(12) 0.0070(12) -0.0127(12)
C2 0.0334(17) 0.0309(17) 0.0351(18) -0.0169(14) 0.0161(14) -0.0128(13)
C3 0.0264(16) 0.0221(15) 0.0412(19) -0.0094(13) 0.0131(14) -0.0018(12)
C4 0.0185(14) 0.0161(13) 0.0229(14) 0.0005(11) 0.0096(11) -0.0019(10)
C5 0.0151(13) 0.0187(13) 0.0201(14) 0.0004(11) 0.0025(11) 0.0018(10)
C6 0.0151(13) 0.0232(14) 0.0155(12) 0.0010(11) -0.0015(10) 0.0045(10)
C7 0.0186(14) 0.0265(15) 0.0274(16) -0.0055(12) 0.0009(12) 0.0010(11)
C8 0.0244(15) 0.0331(16) 0.0238(15) -0.0102(13) -0.0012(12) 0.0076(12)
C9 0.0149(13) 0.0354(16) 0.0156(13) -0.0031(12) -0.0006(10) 0.0071(12)
C10 0.0319(17) 0.0364(17) 0.0228(15) -0.0016(13) 0.0053(13) -0.0179(14)
C11 0.0196(15) 0.0487(19) 0.0180(14) -0.0070(13) 0.0020(12) 0.0065(13)
C12 0.0232(15) 0.0244(15) 0.0294(16) 0.0073(12) 0.0067(12) 0.0066(11)
C13 0.0131(12) 0.0171(13) 0.0227(14) -0.0006(11) 0.0023(10) 0.0024(10)
C14 0.0138(13) 0.0210(14) 0.0271(15) 0.0018(12) 0.0003(11) 0.0007(10)
C15 0.0201(14) 0.0187(14) 0.0355(17) 0.0046(12) 0.0082(13) 0.0014(11)
C16 0.0184(14) 0.0190(14) 0.0351(17) -0.0073(12) 0.0062(12) -0.0024(11)
C17 0.0176(14) 0.0229(14) 0.0207(14) -0.0039(11) 0.0024(11) 0.0021(11)
C18 0.0221(15) 0.0205(14) 0.0272(15) 0.0010(12) 0.0092(12) 0.0039(11)
C19 0.0290(16) 0.0227(15) 0.0310(16) -0.0048(12) 0.0073(13) 0.0050(12)
C20 0.0238(15) 0.0257(15) 0.0267(15) -0.0038(12) 0.0000(12) 0.0003(12)
C21 0.0165(13) 0.0196(13) 0.0177(13) 0.0029(11) 0.0059(11) -0.0003(10)
C22 0.0146(13) 0.0177(13) 0.0204(14) -0.0009(11) 0.0041(11) 0.0003(10)
C23 0.0145(13) 0.0223(14) 0.0176(13) 0.0011(11) -0.0017(10) 0.0014(11)
C24 0.0193(14) 0.0292(15) 0.0240(15) -0.0052(12) -0.0001(12) 0.0017(12)
C25 0.0240(15) 0.0237(15) 0.0286(16) -0.0091(12) -0.0079(12) 0.0039(12)
C26 0.0228(15) 0.0190(14) 0.0249(15) -0.0014(11) -0.0087(12) -0.0011(11)
C27 0.0250(16) 0.0264(16) 0.0378(18) 0.0045(14) 0.0106(14) 0.0037(13)
C28 0.0291(17) 0.0218(14) 0.0284(16) -0.0017(12) -0.0059(13) -0.0028(12)
C29 0.0172(14) 0.0258(14) 0.0180(14) 0.0021(11) 0.0026(11) 0.0018(11)
C30 0.0134(13) 0.0176(13) 0.0183(13) -0.0030(11) 0.0045(10) 0.0024(10)
C31 0.0147(13) 0.0176(13) 0.0210(14) -0.0015(11) 0.0025(11) -0.0009(10)
C32 0.0171(14) 0.0242(14) 0.0240(15) -0.0052(12) -0.0006(11) 0.0001(11)
C33 0.0225(14) 0.0263(15) 0.0176(14) 0.0024(11) 0.0029(11) 0.0029(11)
C34 0.0160(13) 0.0210(14) 0.0185(13) 0.0017(11) 0.0035(10) -0.0013(10)
C35 0.0381(19) 0.0338(17) 0.0289(17) -0.0039(14) 0.0112(15) -0.0018(15)
C36 0.0345(18) 0.0340(17) 0.0359(18) 0.0038(14) 0.0030(14) -0.0028(14)
C37 0.036(2) 0.066(2) 0.057(2) -0.033(2) 0.0123(18) -0.0164(17)
C38 0.0360(19) 0.0213(16) 0.059(2) -0.0019(15) -0.0009(17) -0.0014(14)
C39 0.049(2) 0.056(2) 0.057(2) 0.011(2) 0.0026(19) 0.0130(18)
C40 0.053(2) 0.052(2) 0.044(2) -0.0081(18) 0.0101(18) -0.0053(18)
N1 0.0206(12) 0.0183(12) 0.0167(11) -0.0028(10) 0.0040(9) -0.0029(10)
N2 0.0156(12) 0.0242(13) 0.0190(12) -0.0031(10) 0.0015(9) 0.0021(10)
N3 0.0163(12) 0.0200(12) 0.0236(13) 0.0006(10) 0.0035(10) 0.0016(9)
N4 0.0186(12) 0.0195(12) 0.0193(12) -0.0022(9) -0.0018(10) 0.0002(9)
N5 0.0253(14) 0.0313(13) 0.0283(14) -0.0076(11) 0.0036(11) -0.0061(11)
N6 0.0294(14) 0.0225(13) 0.0376(15) -0.0055(11) 0.0038(11) -0.0008(10)
O1 0.0322(12) 0.0412(13) 0.0265(11) -0.0014(10) -0.0019(9) -0.0028(10)
O2 0.0255(11) 0.0485(13) 0.0280(11) -0.0039(10) 0.0067(9) -0.0040(10)
O3 0.0203(11) 0.0314(11) 0.0418(13) 0.0037(10) 0.0025(9) 0.0012(9)
O4 0.0299(11) 0.0277(11) 0.0315(12) -0.0001(9) 0.0008(9) -0.0056(9)
O5 0.0351(13) 0.0562(15) 0.0388(14) -0.0011(11) -0.0010(11) 0.0011(11)
O6 0.0516(15) 0.0364(13) 0.0680(18) 0.0013(12) 0.0303(14) 0.0054(11)
Fe1 0.01346(19) 0.01742(19) 0.01887(19) 0.00063(16) 0.00143(14) -0.00012(15)

loop_
_atom_type_symbol
_atom_type_description
_atom_type_scat_dispersion_real
_atom_type_scat_dispersion_imag
_atom_type_scat_source
C C 0.0033 0.0016 'International Tables Vol C Tables 4.2.6.8 and 6.1.1.4'
H H 0.0000 0.0000 'International Tables Vol C Tables 4.2.6.8 and 6.1.1.4'
N N 0.0061 0.0033 'International Tables Vol C Tables 4.2.6.8 and 6.1.1.4'
O O 0.0106 0.0060 'International Tables Vol C Tables 4.2.6.8 and 6.1.1.4'
Fe Fe 0.3463 0.8444 'International Tables Vol C Tables 4.2.6.8 and 6.1.1.4'

loop_
_geom_angle_atom_site_label_1
_geom_angle_atom_site_label_2
_geom_angle_atom_site_label_3
_geom_angle
N1 C1 C2 106.9(3)
N1 C1 C10 123.5(3)
C2 C1 C10 129.4(3)
C1 C2 C3 107.9(2)
C1 C2 H2 126.0
C3 C2 H2 126.0
C4 C3 C2 107.6(3)
C4 C3 H3 126.2
C2 C3 H3 126.2
N1 C4 C3 108.0(2)
N1 C4 C5 122.6(2)
C3 C4 C5 129.4(2)
C4 C5 C6 110.1(2)
C4 C5 C13 110.0(2)
C6 C5 C13 108.6(2)
C4 C5 C12 109.4(2)
C6 C5 C12 107.1(2)
C13 C5 C12 111.6(2)
N2 C6 C7 107.5(2)
N2 C6 C5 121.1(2)
C7 C6 C5 131.3(2)
C6 C7 C8 107.7(2)
C6 C7 H7 126.2
C8 C7 H7 126.2
C9 C8 C7 107.9(2)
C9 C8 H8 126.1
C7 C8 H8 126.1
C8 C9 N2 107.3(2)
C8 C9 C11 130.5(3)
N2 C9 C11 122.2(3)
O1 C10 C1 125.6(3)
O1 C10 H10 117.2
C1 C10 H10 117.2
O2 C11 C9 125.0(3)
O2 C11 H11 117.5
C9 C11 H11 117.5
C5 C12 H12A 109.5
C5 C12 H12B 109.5
H12A C12 H12B 109.5
C5 C12 H12C 109.5
H12A C12 H12C 109.5
H12B C12 H12C 109.5
C14 C13 C17 107.2(2)
C14 C13 C5 126.3(2)
C17 C13 C5 126.1(2)
C14 C13 Fe1 69.22(14)
C17 C13 Fe1 69.37(14)
C5 C13 Fe1 131.75(17)
C15 C14 C13 108.4(2)
C15 C14 Fe1 69.68(14)
C13 C14 Fe1 70.40(14)
C15 C14 H14 125.8
C13 C14 H14 125.8
Fe1 C14 H14 125.7
C16 C15 C14 107.9(2)
C16 C15 Fe1 69.75(15)
C14 C15 Fe1 69.82(15)
C16 C15 H15 126.0
C14 C15 H15 126.0
Fe1 C15 H15 126.0
C15 C16 C17 108.2(2)
C15 C16 Fe1 69.94(15)
C17 C16 Fe1 70.15(14)
C15 C16 H16 125.9
C17 C16 H16 125.9
Fe1 C16 H16 125.6
C16 C17 C13 108.3(2)
C16 C17 Fe1 69.47(15)
C13 C17 Fe1 70.20(15)
C16 C17 H17 125.9
C13 C17 H17 125.9
Fe1 C17 H17 126.0
N3 C18 C19 107.3(2)
N3 C18 C27 123.0(3)
C19 C18 C27 129.6(3)
C18 C19 C20 107.8(2)
C18 C19 H19 126.1
C20 C19 H19 126.1
C21 C20 C19 107.7(2)
C21 C20 H20 126.2
C19 C20 H20 126.2
N3 C21 C20 107.7(2)
N3 C21 C22 122.1(2)
C20 C21 C22 129.8(2)
C23 C22 C30 110.3(2)
C23 C22 C21 111.1(2)
C30 C22 C21 108.8(2)
C23 C22 C29 108.9(2)
C30 C22 C29 111.2(2)
C21 C22 C29 106.5(2)
N4 C23 C24 107.3(2)
N4 C23 C22 123.1(2)
C24 C23 C22 129.7(2)
C23 C24 C25 108.5(2)
C23 C24 H24 125.7
C25 C24 H24 125.7
C26 C25 C24 107.5(2)
C26 C25 H25 126.3
C24 C25 H25 126.3
N4 C26 C25 107.1(2)
N4 C26 C28 122.4(2)
C25 C26 C28 130.1(2)
O3 C27 C18 125.7(3)
O3 C27 H27 117.1
C18 C27 H27 117.1
O4 C28 C26 125.4(3)
O4 C28 H28 117.3
C26 C28 H28 117.3
C22 C29 H29A 109.5
C22 C29 H29B 109.5
H29A C29 H29B 109.5
C22 C29 H29C 109.5
H29A C29 H29C 109.5
H29B C29 H29C 109.5
C34 C30 C31 107.4(2)
C34 C30 C22 126.1(2)
C31 C30 C22 126.3(2)
C34 C30 Fe1 69.84(14)
C31 C30 Fe1 69.34(14)
C22 C30 Fe1 129.43(17)
C32 C31 C30 108.0(2)
C32 C31 Fe1 68.95(14)
C30 C31 Fe1 70.00(14)
C32 C31 H31 126.0
C30 C31 H31 126.0
Fe1 C31 H31 126.6
C33 C32 C31 108.3(2)
C33 C32 Fe1 70.09(15)
C31 C32 Fe1 70.49(15)
C33 C32 H32 125.9
C31 C32 H32 125.9
Fe1 C32 H32 125.1
C32 C33 C34 107.8(2)
C32 C33 Fe1 69.26(15)
C34 C33 Fe1 70.42(15)
C32 C33 H33 126.1
C34 C33 H33 126.1
Fe1 C33 H33 125.8
C30 C34 C33 108.6(2)
C30 C34 Fe1 69.95(14)
C33 C34 Fe1 69.16(14)
C30 C34 H34 125.7
C33 C34 H34 125.7
Fe1 C34 H34 126.7
O5 C35 N5 126.2(3)
O5 C35 H35 116.9
N5 C35 H35 116.9
N5 C36 H36A 109.5
N5 C36 H36B 109.5
H36A C36 H36B 109.5
N5 C36 H36C 109.5
H36A C36 H36C 109.5
H36B C36 H36C 109.5
N5 C37 H37A 109.5
N5 C37 H37B 109.5
H37A C37 H37B 109.5
N5 C37 H37C 109.5
H37A C37 H37C 109.5
H37B C37 H37C 109.5
O6 C38 N6 124.6(3)
O6 C38 H38 117.7
N6 C38 H38 117.7
N6 C39 H39A 109.5
N6 C39 H39B 109.5
H39A C39 H39B 109.5
N6 C39 H39C 109.5
H39A C39 H39C 109.5
H39B C39 H39C 109.5
N6 C40 H40A 109.5
N6 C40 H40B 109.5
H40A C40 H40B 109.5
N6 C40 H40C 109.5
H40A C40 H40C 109.5
H40B C40 H40C 109.5
C4 N1 C1 109.6(2)
C4 N1 H1N 126(2)
C1 N1 H1N 124(2)
C6 N2 C9 109.6(2)
C6 N2 H2N 124.9(17)
C9 N2 H2N 125.2(17)
C21 N3 C18 109.5(2)
C21 N3 H3N 127.0(18)
C18 N3 H3N 123.0(18)
C23 N4 C26 109.6(2)
C23 N4 H4N 124.3(19)
C26 N4 H4N 125.8(19)
C35 N5 C36 120.8(2)
C35 N5 C37 122.2(3)
C36 N5 C37 117.0(3)
C38 N6 C39 121.6(3)
C38 N6 C40 122.3(3)
C39 N6 C40 116.1(3)
C32 Fe1 C16 167.18(11)
C32 Fe1 C33 40.65(10)
C16 Fe1 C33 129.08(11)
C32 Fe1 C15 128.48(11)
C16 Fe1 C15 40.30(11)
C33 Fe1 C15 105.83(11)
C32 Fe1 C14 107.27(11)
C16 Fe1 C14 67.90(11)
C33 Fe1 C14 113.79(11)
C15 Fe1 C14 40.50(10)
C32 Fe1 C17 150.34(10)
C16 Fe1 C17 40.38(10)
C33 Fe1 C17 168.95(10)
C15 Fe1 C17 67.83(11)
C14 Fe1 C17 67.79(11)
C32 Fe1 C31 40.55(10)
C16 Fe1 C31 151.17(11)
C33 Fe1 C31 68.15(10)
C15 Fe1 C31 168.27(11)
C14 Fe1 C31 131.38(10)
C17 Fe1 C31 119.72(10)
C32 Fe1 C34 68.03(10)
C16 Fe1 C34 108.91(10)
C33 Fe1 C34 40.41(10)
C15 Fe1 C34 114.70(10)
C14 Fe1 C34 146.22(10)
C17 Fe1 C34 132.70(10)
C31 Fe1 C34 67.79(10)
C32 Fe1 C30 68.40(10)
C16 Fe1 C30 117.92(10)
C33 Fe1 C30 68.18(10)
C15 Fe1 C30 147.97(10)
C14 Fe1 C30 171.42(10)
C17 Fe1 C30 112.01(10)
C31 Fe1 C30 40.66(9)
C34 Fe1 C30 40.21(9)
C32 Fe1 C13 116.59(10)
C16 Fe1 C13 68.05(10)
C33 Fe1 C13 147.14(10)
C15 Fe1 C13 68.07(10)
C14 Fe1 C13 40.38(10)
C17 Fe1 C13 40.42(10)
C31 Fe1 C13 111.11(10)
C34 Fe1 C13 172.14(10)
C30 Fe1 C13 133.98(10)

loop_
_geom_bond_atom_site_label_1
_geom_bond_atom_site_label_2
_geom_bond_distance
C1 N1 1.379(3)
C1 C2 1.382(4)
C1 C10 1.433(4)
C2 C3 1.393(4)
C2 H2 0.9500
C3 C4 1.376(4)
C3 H3 0.9500
C4 N1 1.357(3)
C4 C5 1.515(4)
C5 C6 1.515(3)
C5 C13 1.525(3)
C5 C12 1.544(3)
C6 N2 1.359(3)
C6 C7 1.382(4)
C7 C8 1.394(4)
C7 H7 0.9500
C8 C9 1.375(4)
C8 H8 0.9500
C9 N2 1.377(3)
C9 C11 1.423(4)
C10 O1 1.223(3)
C10 H10 0.9500
C11 O2 1.229(3)
C11 H11 0.9500
C12 H12A 0.9800
C12 H12B 0.9800
C12 H12C 0.9800
C13 C14 1.422(4)
C13 C17 1.425(3)
C13 Fe1 2.067(2)
C14 C15 1.420(4)
C14 Fe1 2.052(2)
C14 H14 0.9500
C15 C16 1.411(4)
C15 Fe1 2.050(3)
C15 H15 0.9500
C16 C17 1.416(4)
C16 Fe1 2.047(3)
C16 H16 0.9500
C17 Fe1 2.056(3)
C17 H17 0.9500
C18 N3 1.374(3)
C18 C19 1.375(4)
C18 C27 1.427(4)
C19 C20 1.394(4)
C19 H19 0.9500
C20 C21 1.377(4)
C20 H20 0.9500
C21 N3 1.360(3)
C21 C22 1.526(3)
C22 C23 1.516(3)
C22 C30 1.525(3)
C22 C29 1.538(3)
C23 N4 1.359(3)
C23 C24 1.383(4)
C24 C25 1.387(4)
C24 H24 0.9500
C25 C26 1.385(4)
C25 H25 0.9500
C26 N4 1.383(3)
C26 C28 1.428(4)
C27 O3 1.222(3)
C27 H27 0.9500
C28 O4 1.231(3)
C28 H28 0.9500
C29 H29A 0.9800
C29 H29B 0.9800
C29 H29C 0.9800
C30 C34 1.419(3)
C30 C31 1.432(3)
C30 Fe1 2.066(2)
C31 C32 1.419(4)
C31 Fe1 2.057(2)
C31 H31 0.9500
C32 C33 1.419(4)
C32 Fe1 2.036(3)
C32 H32 0.9500
C33 C34 1.420(4)
C33 Fe1 2.047(3)
C33 H33 0.9500
C34 Fe1 2.064(2)
C34 H34 0.9500
C35 O5 1.219(3)
C35 N5 1.334(4)
C35 H35 0.9500
C36 N5 1.442(4)
C36 H36A 0.9800
C36 H36B 0.9800
C36 H36C 0.9800
C37 N5 1.445(4)
C37 H37A 0.9800
C37 H37B 0.9800
C37 H37C 0.9800
C38 O6 1.247(4)
C38 N6 1.318(4)
C38 H38 0.9500
C39 N6 1.432(4)
C39 H39A 0.9800
C39 H39B 0.9800
C39 H39C 0.9800
C40 N6 1.452(4)
C40 H40A 0.9800
C40 H40B 0.9800
C40 H40C 0.9800
N1 H1N 0.87(3)
N2 H2N 0.87(3)
N3 H3N 0.88(3)
N4 H4N 0.89(3)

loop_
_geom_hbond_atom_site_label_D
_geom_hbond_atom_site_label_H
_geom_hbond_atom_site_label_A
_geom_hbond_distance_DH
_geom_hbond_distance_HA
_geom_hbond_distance_DA
_geom_hbond_angle_DHA
_geom_hbond_site_symmetry_A
N1 H1N O4 0.87(3) 2.04(3) 2.901(3) 168(3) 1_455
N2 H2N O3 0.87(3) 2.02(3) 2.875(3) 167(2) 1_455
N3 H3N O2 0.88(3) 2.05(3) 2.892(3) 161(3) 1_655
N4 H4N O1 0.89(3) 2.02(3) 2.897(3) 168(3) 1_655

loop_
_geom_torsion_atom_site_label_1
_geom_torsion_atom_site_label_2
_geom_torsion_atom_site_label_3
_geom_torsion_atom_site_label_4
_geom_torsion
N1 C1 C2 C3 0.5(3)
C10 C1 C2 C3 -174.0(3)
C1 C2 C3 C4 -1.1(3)
C2 C3 C4 N1 1.3(3)
C2 C3 C4 C5 -178.2(2)
N1 C4 C5 C6 32.4(3)
C3 C4 C5 C6 -148.2(3)
N1 C4 C5 C13 -87.2(3)
C3 C4 C5 C13 92.2(3)
N1 C4 C5 C12 149.8(2)
C3 C4 C5 C12 -30.8(4)
C4 C5 C6 N2 44.0(3)
C13 C5 C6 N2 164.5(2)
C12 C5 C6 N2 -74.8(3)
C4 C5 C6 C7 -139.6(3)
C13 C5 C6 C7 -19.1(4)
C12 C5 C6 C7 101.5(3)
N2 C6 C7 C8 -0.5(3)
C5 C6 C7 C8 -177.2(3)
C6 C7 C8 C9 0.5(3)
C7 C8 C9 N2 -0.3(3)
C7 C8 C9 C11 -177.8(3)
N1 C1 C10 O1 -4.4(4)
C2 C1 C10 O1 169.3(3)
C8 C9 C11 O2 175.9(3)
N2 C9 C11 O2 -1.3(4)
C4 C5 C13 C14 27.7(3)
C6 C5 C13 C14 -92.9(3)
C12 C5 C13 C14 149.3(2)
C4 C5 C13 C17 -159.9(2)
C6 C5 C13 C17 79.5(3)
C12 C5 C13 C17 -38.3(3)
C4 C5 C13 Fe1 -66.0(3)
C6 C5 C13 Fe1 173.35(18)
C12 C5 C13 Fe1 55.5(3)
C17 C13 C14 C15 -0.3(3)
C5 C13 C14 C15 173.2(2)
Fe1 C13 C14 C15 -59.54(18)
C17 C13 C14 Fe1 59.21(17)
C5 C13 C14 Fe1 -127.2(2)
C13 C14 C15 C16 0.4(3)
Fe1 C14 C15 C16 -59.59(18)
C13 C14 C15 Fe1 59.99(18)
C14 C15 C16 C17 -0.3(3)
Fe1 C15 C16 C17 -59.95(17)
C14 C15 C16 Fe1 59.63(18)
C15 C16 C17 C13 0.1(3)
Fe1 C16 C17 C13 -59.70(17)
C15 C16 C17 Fe1 59.82(18)
C14 C13 C17 C16 0.1(3)
C5 C13 C17 C16 -173.4(2)
Fe1 C13 C17 C16 59.25(17)
C14 C13 C17 Fe1 -59.12(17)
C5 C13 C17 Fe1 127.3(2)
N3 C18 C19 C20 -0.3(3)
C27 C18 C19 C20 -176.9(3)
C18 C19 C20 C21 0.1(3)
C19 C20 C21 N3 0.1(3)
C19 C20 C21 C22 -172.6(2)
N3 C21 C22 C23 39.7(3)
C20 C21 C22 C23 -148.4(3)
N3 C21 C22 C30 161.4(2)
C20 C21 C22 C30 -26.8(4)
N3 C21 C22 C29 -78.7(3)
C20 C21 C22 C29 93.1(3)
C30 C22 C23 N4 -87.5(3)
C21 C22 C23 N4 33.2(3)
C29 C22 C23 N4 150.2(2)
C30 C22 C23 C24 93.8(3)
C21 C22 C23 C24 -145.4(3)
C29 C22 C23 C24 -28.5(4)
N4 C23 C24 C25 0.0(3)
C22 C23 C24 C25 178.9(2)
C23 C24 C25 C26 -0.2(3)
C24 C25 C26 N4 0.3(3)
C24 C25 C26 C28 -172.9(3)
N3 C18 C27 O3 -0.9(4)
C19 C18 C27 O3 175.2(3)
N4 C26 C28 O4 -1.7(4)
C25 C26 C28 O4 170.6(3)
C23 C22 C30 C34 28.9(3)
C21 C22 C30 C34 -93.3(3)
C29 C22 C30 C34 149.8(2)
C23 C22 C30 C31 -156.1(2)
C21 C22 C30 C31 81.8(3)
C29 C22 C30 C31 -35.1(3)
C23 C22 C30 Fe1 -63.9(3)
C21 C22 C30 Fe1 173.94(17)
C29 C22 C30 Fe1 57.0(3)
C34 C30 C31 C32 -1.1(3)
C22 C30 C31 C32 -176.9(2)
Fe1 C30 C31 C32 58.68(17)
C34 C30 C31 Fe1 -59.74(16)
C22 C30 C31 Fe1 124.4(2)
C30 C31 C32 C33 0.8(3)
Fe1 C31 C32 C33 60.17(18)
C30 C31 C32 Fe1 -59.34(17)
C31 C32 C33 C34 -0.3(3)
Fe1 C32 C33 C34 60.13(18)
C31 C32 C33 Fe1 -60.42(18)
C31 C30 C34 C33 0.9(3)
C22 C30 C34 C33 176.7(2)
Fe1 C30 C34 C33 -58.54(17)
C31 C30 C34 Fe1 59.42(16)
C22 C30 C34 Fe1 -124.7(2)
C32 C33 C34 C30 -0.4(3)
Fe1 C33 C34 C30 59.02(17)
C32 C33 C34 Fe1 -59.40(17)
C3 C4 N1 C1 -1.0(3)
C5 C4 N1 C1 178.5(2)
C2 C1 N1 C4 0.3(3)
C10 C1 N1 C4 175.2(2)
C7 C6 N2 C9 0.3(3)
C5 C6 N2 C9 177.4(2)
C8 C9 N2 C6 0.0(3)
C11 C9 N2 C6 177.8(2)
C20 C21 N3 C18 -0.3(3)
C22 C21 N3 C18 173.1(2)
C19 C18 N3 C21 0.3(3)
C27 C18 N3 C21 177.2(2)
C24 C23 N4 C26 0.2(3)
C22 C23 N4 C26 -178.8(2)
C25 C26 N4 C23 -0.3(3)
C28 C26 N4 C23 173.6(2)
O5 C35 N5 C36 0.3(5)
O5 C35 N5 C37 179.6(3)
O6 C38 N6 C39 1.5(5)
O6 C38 N6 C40 -178.8(3)
